data_4337492
loop_
_publ_author_name
'Samarasekere, Pradeep'
'Wang, Xiqu'
'Jacobson, Allan J.'
'Tapp, Joshua'
'M\"oller, Angela'

_publ_section_title
;
 Synthesis, crystal structures, magnetic, and thermal properties of
 divalent metal formate-formamide layered compounds.
;
_journal_issue 1
_journal_name_full 'Inorganic chemistry'
_journal_page_first 244
_journal_page_last 256
_journal_paper_doi 10.1021/ic402200v
_journal_volume 53
_journal_year 2014
_chemical_formula_sum 'C4 H8 N2 O6 Zn'
_chemical_formula_weight 245.49
_chemical_name_systematic
;
 ?
;
_space_group_IT_number 14
_symmetry_cell_setting monoclinic
_symmetry_space_group_name_Hall '-P 2yn'
_symmetry_space_group_name_H-M 'P 1 21/n 1'
_atom_sites_solution_hydrogens geom
_atom_sites_solution_primary direct
_atom_sites_solution_secondary difmap
_audit_creation_method SHELXL-97
_cell_angle_alpha 90.00
_cell_angle_beta 116.184(2)
_cell_angle_gamma 90.00
_cell_formula_units_Z 2
_cell_length_a 7.4455(17)
_cell_length_b 8.1095(19)
_cell_length_c 8.275(3)
_cell_measurement_temperature 163(2)
_cell_volume 448.4(2)
_computing_structure_refinement 'SHELXL-97 (Sheldrick, 1997)'
_diffrn_ambient_temperature 163(2)
_diffrn_measured_fraction_theta_full 0.992
_diffrn_measured_fraction_theta_max 0.930
_diffrn_measurement_device_type 'Bruker ApexII'
_diffrn_measurement_method 'narrow frame'
_diffrn_radiation_monochromator graphite
_diffrn_radiation_source 'fine-focus sealed tube'
_diffrn_radiation_type MoK\a
_diffrn_radiation_wavelength 0.71073
_diffrn_reflns_av_R_equivalents 0.0254
_diffrn_reflns_av_sigmaI/netI 0.0173
_diffrn_reflns_limit_h_max 8
_diffrn_reflns_limit_h_min -9
_diffrn_reflns_limit_k_max 0
_diffrn_reflns_limit_k_min -10
_diffrn_reflns_limit_l_max 8
_diffrn_reflns_limit_l_min -10
_diffrn_reflns_number 1126
_diffrn_reflns_theta_full 25.50
_diffrn_reflns_theta_max 28.12
_diffrn_reflns_theta_min 3.95
_exptl_absorpt_coefficient_mu 2.741
_exptl_absorpt_correction_T_max 0.8983
_exptl_absorpt_correction_T_min 0.8751
_exptl_absorpt_correction_type psi-scan
_exptl_absorpt_process_details 'Bruker XPREP 2008/2'
_exptl_crystal_density_diffrn 1.818
_exptl_crystal_density_method 'not measured'
_exptl_crystal_F_000 248
_exptl_crystal_size_max 0.05
_exptl_crystal_size_mid 0.04
_exptl_crystal_size_min 0.04
_refine_diff_density_max 0.955
_refine_diff_density_min -0.498
_refine_diff_density_rms 0.077
_refine_ls_extinction_method none
_refine_ls_goodness_of_fit_ref 1.259
_refine_ls_hydrogen_treatment mixed
_refine_ls_matrix_type full
_refine_ls_number_parameters 61
_refine_ls_number_reflns 1017
_refine_ls_number_restraints 0
_refine_ls_restrained_S_all 1.259
_refine_ls_R_factor_all 0.0266
_refine_ls_R_factor_gt 0.0242
_refine_ls_shift/su_max 0.000
_refine_ls_shift/su_mean 0.000
_refine_ls_structure_factor_coef Fsqd
_refine_ls_weighting_details 'calc w=1/[\s^2^(Fo^2^)+(0.0482P)^2^+0.0000P] where P=(Fo^2^+2Fc^2^)/3'
_refine_ls_weighting_scheme calc
_refine_ls_wR_factor_gt 0.0734
_refine_ls_wR_factor_ref 0.0745
_reflns_number_gt 922
_reflns_number_total 1017
_reflns_threshold_expression >2sigma(I)
_cod_data_source_file ic402200v_si_002.cif
_cod_data_source_block 4bZn
_cod_depositor_comments
;
The following automatic conversions were performed:

'_symmetry_cell_setting' value 'Monoclinic' changed to 'monoclinic'
according to
/usr/data/users/saulius/automatic-downloads/current/ACS/lib/dictionaries/cif_core.dic
dictionary named 'cif_core.dic' version 2.4.2 from 2011-04-26.

Automatic conversion script
Id: cif_fix_values 2281 2013-09-26 08:29:07Z andrius 
;
_cod_original_sg_symbol_H-M P2(1)/n
_cod_database_code 4337492

loop_
_symmetry_equiv_pos_as_xyz
'x, y, z'
'-x+1/2, y+1/2, -z+1/2'
'-x, -y, -z'
'x-1/2, -y-1/2, z-1/2'

loop_
_atom_site_label
_atom_site_type_symbol
_atom_site_fract_x
_atom_site_fract_y
_atom_site_fract_z
_atom_site_U_iso_or_equiv
_atom_site_adp_type
_atom_site_occupancy
_atom_site_symmetry_multiplicity
_atom_site_calc_flag
_atom_site_refinement_flags
Zn1 Zn 0.0000 0.5000 0.5000 0.01503(14) Uani 1 2 d S
O2 O 0.18632(16) 0.43181(14) 0.76183(15) 0.0207(3) Uani 1 1 d .
O3 O 0.10856(17) 0.74285(14) 0.55466(14) 0.0224(3) Uani 1 1 d .
O1 O 0.2400(2) 0.4561(2) 0.43195(19) 0.0271(3) Uani 1 1 d .
N1 N 0.3908(2) 0.4125(2) 0.2528(2) 0.0363(4) Uani 1 1 d .
H1A H 0.5059 0.4410 0.3356 0.044 Uiso 1 1 calc R
H1B H 0.3787 0.3826 0.1488 0.044 Uiso 1 1 calc R
C2 C 0.2350(3) 0.4145(2) 0.2850(2) 0.0279(4) Uani 1 1 d .
H2 H 0.1125 0.3830 0.1929 0.033 Uiso 1 1 calc R
C1 C 0.2826(2) 0.2999(2) 0.7911(2) 0.0192(3) Uani 1 1 d .
H1 H 0.2732 0.2396 0.6920 0.023 Uiso 1 1 calc R

loop_
_atom_site_aniso_label
_atom_site_aniso_U_11
_atom_site_aniso_U_22
_atom_site_aniso_U_33
_atom_site_aniso_U_23
_atom_site_aniso_U_13
_atom_site_aniso_U_12
Zn1 0.01373(19) 0.0138(2) 0.0132(2) -0.00018(7) 0.00193(14) -0.00009(8)
O2 0.0208(5) 0.0160(6) 0.0174(6) 0.0003(4) 0.0013(5) 0.0027(5)
O3 0.0253(6) 0.0183(5) 0.0148(6) -0.0006(4) 0.0008(5) -0.0048(5)
O1 0.0201(6) 0.0378(7) 0.0230(7) -0.0039(6) 0.0092(5) -0.0003(6)
N1 0.0273(8) 0.0548(11) 0.0275(8) -0.0146(8) 0.0128(7) -0.0036(8)
C2 0.0212(8) 0.0323(10) 0.0258(9) -0.0059(8) 0.0065(7) -0.0015(7)
C1 0.0207(7) 0.0159(7) 0.0174(7) -0.0006(6) 0.0051(6) 0.0002(6)

loop_
_atom_type_symbol
_atom_type_description
_atom_type_scat_dispersion_real
_atom_type_scat_dispersion_imag
_atom_type_scat_source
C C 0.0033 0.0016 'International Tables Vol C Tables 4.2.6.8 and 6.1.1.4'
H H 0.0000 0.0000 'International Tables Vol C Tables 4.2.6.8 and 6.1.1.4'
N N 0.0061 0.0033 'International Tables Vol C Tables 4.2.6.8 and 6.1.1.4'
O O 0.0106 0.0060 'International Tables Vol C Tables 4.2.6.8 and 6.1.1.4'
Zn Zn 0.2839 1.4301 'International Tables Vol C Tables 4.2.6.8 and 6.1.1.4'

loop_
_geom_angle_atom_site_label_1
_geom_angle_atom_site_label_2
_geom_angle_atom_site_label_3
_geom_angle
_geom_angle_site_symmetry_1
_geom_angle_site_symmetry_3
O2 Zn1 O2 180.0 3_566 .
O2 Zn1 O3 89.51(4) 3_566 .
O2 Zn1 O3 90.49(4) . .
O2 Zn1 O3 90.49(4) 3_566 3_566
O2 Zn1 O3 89.51(4) . 3_566
O3 Zn1 O3 180.0 . 3_566
O2 Zn1 O1 91.20(5) 3_566 .
O2 Zn1 O1 88.80(5) . .
O3 Zn1 O1 85.73(5) . .
O3 Zn1 O1 94.27(5) 3_566 .
O2 Zn1 O1 88.80(5) 3_566 3_566
O2 Zn1 O1 91.20(5) . 3_566
O3 Zn1 O1 94.27(5) . 3_566
O3 Zn1 O1 85.73(5) 3_566 3_566
O1 Zn1 O1 180.0 . 3_566
C1 O2 Zn1 119.60(10) . .
C1 O3 Zn1 125.21(11) 2_556 .
C2 O1 Zn1 129.52(12) . .
O1 C2 N1 123.91(17) . .
O2 C1 O3 124.57(15) . 2_546

loop_
_geom_bond_atom_site_label_1
_geom_bond_atom_site_label_2
_geom_bond_distance
_geom_bond_site_symmetry_2
Zn1 O2 2.0669(12) 3_566
Zn1 O2 2.0669(12) .
Zn1 O3 2.1009(12) .
Zn1 O3 2.1009(12) 3_566
Zn1 O1 2.1275(14) .
Zn1 O1 2.1275(14) 3_566
O2 C1 1.2507(19) .
O3 C1 1.2600(18) 2_556
O1 C2 1.247(2) .
N1 C2 1.299(2) .
C1 O3 1.2600(18) 2_546
